data_1555512
loop_
_publ_author_name
'Zheng, Jing'
'Zhang, Yan'
'Wang, Dahai'
'Cui, Sunliang'

_publ_section_title
;
 Silver(I)-Mediated Phosphorylation/Cyclization Cascade of N-Cyanamide
 Alkenes for Divergent Access to Quinazolinones and
 Dihydroisoquinolinones.
;
_journal_issue 8
_journal_name_full 'Organic letters'
_journal_page_first 1768
_journal_page_last 1771
_journal_paper_doi 10.1021/acs.orglett.6b00481
_journal_volume 18
_journal_year 2016
_chemical_formula_sum 'C26 H22 N3 O2 P'
_chemical_formula_weight 439.42
_space_group_IT_number 14
_space_group_name_Hall '-P 2ybc'
_space_group_name_H-M_alt 'P 1 21/c 1'
_symmetry_cell_setting Monoclinic'
_symmetry_space_group_name_H-M 'P 1 21/c 1'
_atom_sites_solution_hydrogens geom
_atom_sites_solution_primary direct
_atom_sites_solution_secondary difmap
_audit_creation_method SHELXL-97
_cell_angle_alpha 90.00
_cell_angle_beta 107.2360(13)
_cell_angle_gamma 90.00
_cell_formula_units_Z 4
_cell_length_a 11.3945(8)
_cell_length_b 16.4350(11)
_cell_length_c 12.4553(8)
_cell_measurement_reflns_used 2682
_cell_measurement_temperature 296(2)
_cell_measurement_theta_max 22.36
_cell_measurement_theta_min 2.24
_cell_volume 2227.7(3)
_computing_cell_refinement 'Bruker APEX2'
_computing_data_collection 'Bruker APEX2'
_computing_data_reduction 'Bruker SAINT'
_computing_molecular_graphics 'SHELXTL(Sheldrick, 2008)'
_computing_publication_material 'WINGX (Farrugia,1999)'
_computing_structure_refinement 'SHELXL-97 (Sheldrick, 2008)'
_computing_structure_solution 'SIR97 (Altomare,1999)'
_diffrn_ambient_temperature 296(2)
_diffrn_measured_fraction_theta_full 1.000
_diffrn_measured_fraction_theta_max 1.000
_diffrn_measurement_device_type 'Bruker APEX2 CCD area-detector diffractometer'
_diffrn_measurement_method '\f and \w scans'
_diffrn_radiation_monochromator graphite
_diffrn_radiation_source 'fine-focus sealed tube'
_diffrn_radiation_type MoK\a
_diffrn_radiation_wavelength 0.71073
_diffrn_reflns_av_R_equivalents 0.0349
_diffrn_reflns_av_sigmaI/netI 0.0384
_diffrn_reflns_limit_h_max 14
_diffrn_reflns_limit_h_min -14
_diffrn_reflns_limit_k_max 18
_diffrn_reflns_limit_k_min -20
_diffrn_reflns_limit_l_max 15
_diffrn_reflns_limit_l_min -14
_diffrn_reflns_number 14410
_diffrn_reflns_theta_full 26.37
_diffrn_reflns_theta_max 26.37
_diffrn_reflns_theta_min 1.87
_exptl_absorpt_coefficient_mu 0.152
_exptl_absorpt_correction_T_max 0.9717
_exptl_absorpt_correction_T_min 0.9530
_exptl_absorpt_correction_type multi-scan
_exptl_absorpt_process_details '(SADABS; Bruker, 2001)'
_exptl_crystal_colour colorless
_exptl_crystal_density_diffrn 1.304
_exptl_crystal_density_method 'not measured'
_exptl_crystal_description block
_exptl_crystal_F_000 912
_exptl_crystal_size_max 0.32
_exptl_crystal_size_mid 0.21
_exptl_crystal_size_min 0.19
_refine_diff_density_max 0.408
_refine_diff_density_min -0.262
_refine_diff_density_rms 0.040
_refine_ls_extinction_method none
_refine_ls_goodness_of_fit_ref 0.940
_refine_ls_hydrogen_treatment constr
_refine_ls_matrix_type full
_refine_ls_number_parameters 289
_refine_ls_number_reflns 4555
_refine_ls_number_restraints 90
_refine_ls_restrained_S_all 0.932
_refine_ls_R_factor_all 0.0856
_refine_ls_R_factor_gt 0.0495
_refine_ls_shift/su_max 0.001
_refine_ls_shift/su_mean 0.000
_refine_ls_structure_factor_coef Fsqd
_refine_ls_weighting_details 'calc w=1/[\s^2^(Fo^2^)+(0.0457P)^2^+1.5692P] where P=(Fo^2^+2Fc^2^)/3'
_refine_ls_weighting_scheme calc
_refine_ls_wR_factor_gt 0.1141
_refine_ls_wR_factor_ref 0.1336
_reflns_number_gt 2928
_reflns_number_total 4555
_reflns_threshold_expression >2sigma(I)
_cod_data_source_file ol6b00481_si_002.cif
_cod_data_source_block liuleifang0611_0m_a
_cod_original_sg_symbol_H-M P2(1)/c
_cod_database_code 1555512

loop_
_symmetry_equiv_pos_as_xyz
'x, y, z'
'-x, y+1/2, -z+1/2'
'-x, -y, -z'
'x, -y-1/2, z-1/2'

loop_
_atom_site_label
_atom_site_type_symbol
_atom_site_fract_x
_atom_site_fract_y
_atom_site_fract_z
_atom_site_U_iso_or_equiv
_atom_site_adp_type
_atom_site_occupancy
_atom_site_symmetry_multiplicity
_atom_site_calc_flag
_atom_site_refinement_flags
P1 P 0.63254(6) 0.72967(4) 0.48827(5) 0.04905(19) Uani 1 1 d U
O2 O 0.60766(18) 0.75839(11) 0.37081(14) 0.0651(5) Uani 1 1 d U
N3 N 0.90544(19) 0.82929(13) 0.69530(17) 0.0543(5) Uani 1 1 d U
N2 N 0.8723(2) 0.89652(14) 0.52181(18) 0.0620(6) Uani 1 1 d U
C9 C 0.8367(2) 0.86824(14) 0.6102(2) 0.0486(6) Uani 1 1 d U
C15 C 0.7783(2) 0.67664(14) 0.5339(2) 0.0483(6) Uani 1 1 d U
C14 C 0.6306(2) 0.80763(14) 0.5904(2) 0.0485(6) Uani 1 1 d U
H14A H 0.5455 0.8223 0.5797 0.058 Uiso 1 1 calc R
H14B H 0.6607 0.7831 0.6644 0.058 Uiso 1 1 calc R
C8 C 1.0249(2) 0.81255(15) 0.6928(2) 0.0515(6) Uani 1 1 d U
C10 C 0.7031(2) 0.88742(14) 0.5926(2) 0.0508(6) Uani 1 1 d U
N1 N 1.3490(2) 0.64345(17) 0.9194(3) 0.0817(8) Uani 1 1 d U
C21 C 0.5182(2) 0.65809(15) 0.5056(2) 0.0539(6) Uani 1 1 d U
C7 C 1.0993(2) 0.76289(16) 0.7758(2) 0.0578(7) Uani 1 1 d U
H7 H 1.0701 0.7426 0.8327 0.069 Uiso 1 1 calc R
O1 O 1.0200(2) 0.9146(2) 0.4350(2) 0.1259(11) Uani 1 1 d U
C16 C 0.8506(2) 0.67415(16) 0.4621(2) 0.0600(7) Uani 1 1 d U
H16 H 0.8258 0.7017 0.3938 0.072 Uiso 1 1 calc R
C5 C 1.2168(2) 0.74362(16) 0.7736(2) 0.0592(7) Uani 1 1 d U
C20 C 0.8181(3) 0.63616(16) 0.6356(2) 0.0611(7) Uani 1 1 d U
H20 H 0.7713 0.6380 0.6853 0.073 Uiso 1 1 calc R
C2 C 1.0702(3) 0.84177(17) 0.6076(2) 0.0596(7) Uani 1 1 d U
C11 C 0.6662(3) 0.93470(17) 0.4798(2) 0.0681(8) Uani 1 1 d U
H11 H 0.5903 0.9588 0.4462 0.082 Uiso 1 1 calc R
C6 C 1.2909(3) 0.68880(18) 0.8557(3) 0.0661(8) Uani 1 1 d U
C22 C 0.4512(3) 0.61575(17) 0.4110(3) 0.0697(8) Uani 1 1 d U
H22 H 0.4677 0.6233 0.3429 0.084 Uiso 1 1 calc R
C13 C 0.6893(3) 0.93994(17) 0.6902(2) 0.0675(8) Uani 1 1 d U
H13A H 0.6040 0.9521 0.6785 0.101 Uiso 1 1 calc R
H13B H 0.7343 0.9897 0.6935 0.101 Uiso 1 1 calc R
H13C H 0.7209 0.9108 0.7596 0.101 Uiso 1 1 calc R
C26 C 0.4933(3) 0.64433(17) 0.6066(3) 0.0670(8) Uani 1 1 d U
H26 H 0.5378 0.6718 0.6710 0.080 Uiso 1 1 calc R
C17 C 0.9595(3) 0.63079(19) 0.4915(3) 0.0749(9) Uani 1 1 d U
H17 H 1.0076 0.6293 0.4428 0.090 Uiso 1 1 calc R
C19 C 0.9272(3) 0.59287(18) 0.6639(3) 0.0709(8) Uani 1 1 d U
H19 H 0.9531 0.5656 0.7323 0.085 Uiso 1 1 calc R
C18 C 0.9970(3) 0.59015(19) 0.5914(3) 0.0741(8) Uani 1 1 d U
H18 H 1.0698 0.5606 0.6102 0.089 Uiso 1 1 calc R
C4 C 1.2634(3) 0.77490(19) 0.6909(3) 0.0740(8) Uani 1 1 d U
H4 H 1.3433 0.7630 0.6915 0.089 Uiso 1 1 calc R
C1 C 0.9901(3) 0.8877(2) 0.5145(2) 0.0752(9) Uani 1 1 d U
C3 C 1.1909(3) 0.8232(2) 0.6092(3) 0.0784(9) Uani 1 1 d U
H3 H 1.2218 0.8441 0.5537 0.094 Uiso 1 1 calc R
C23 C 0.3596(3) 0.56204(19) 0.4176(3) 0.0868(10) Uani 1 1 d U
H23 H 0.3141 0.5344 0.3537 0.104 Uiso 1 1 calc R
C24 C 0.3357(3) 0.5495(2) 0.5181(4) 0.0909(11) Uani 1 1 d U
H24 H 0.2742 0.5136 0.5223 0.109 Uiso 1 1 calc R
C25 C 0.4030(3) 0.59020(19) 0.6119(3) 0.0847(10) Uani 1 1 d U
H25 H 0.3875 0.5812 0.6802 0.102 Uiso 1 1 calc R
C12 C 0.7727(3) 0.9348(3) 0.4349(3) 0.0995(13) Uani 1 1 d U
H12 H 0.7756 0.9550 0.3660 0.119 Uiso 1 1 calc R

loop_
_atom_site_aniso_label
_atom_site_aniso_U_11
_atom_site_aniso_U_22
_atom_site_aniso_U_33
_atom_site_aniso_U_23
_atom_site_aniso_U_13
_atom_site_aniso_U_12
P1 0.0519(4) 0.0483(4) 0.0440(4) -0.0005(3) 0.0097(3) 0.0031(3)
O2 0.0763(13) 0.0704(12) 0.0443(10) 0.0058(9) 0.0112(9) 0.0081(10)
N3 0.0516(13) 0.0581(13) 0.0541(13) 0.0062(10) 0.0171(10) 0.0028(10)
N2 0.0653(15) 0.0718(15) 0.0487(13) 0.0063(11) 0.0166(11) -0.0068(12)
C9 0.0591(15) 0.0405(13) 0.0444(13) -0.0031(11) 0.0126(12) -0.0057(11)
C15 0.0514(15) 0.0447(13) 0.0467(14) -0.0063(11) 0.0113(11) -0.0004(11)
C14 0.0459(14) 0.0512(14) 0.0455(13) 0.0013(11) 0.0087(11) 0.0058(11)
C8 0.0530(15) 0.0486(14) 0.0537(15) -0.0062(12) 0.0172(12) -0.0059(11)
C10 0.0571(15) 0.0431(13) 0.0488(14) 0.0004(11) 0.0106(12) 0.0059(11)
N1 0.0569(16) 0.0748(18) 0.110(2) 0.0017(16) 0.0197(15) 0.0052(13)
C21 0.0499(15) 0.0439(14) 0.0646(16) -0.0041(12) 0.0120(13) 0.0064(11)
C7 0.0520(15) 0.0564(16) 0.0653(17) 0.0024(13) 0.0179(13) -0.0020(12)
O1 0.0981(19) 0.213(3) 0.0770(16) 0.0503(19) 0.0422(15) 0.0022(19)
C16 0.0655(18) 0.0597(16) 0.0570(16) -0.0060(13) 0.0216(14) 0.0040(13)
C5 0.0513(15) 0.0513(15) 0.0733(18) -0.0110(13) 0.0158(14) -0.0031(12)
C20 0.0646(18) 0.0628(17) 0.0562(16) 0.0020(13) 0.0185(14) 0.0083(14)
C2 0.0594(17) 0.0663(18) 0.0566(16) -0.0067(13) 0.0225(13) -0.0087(13)
C11 0.0737(19) 0.0599(17) 0.0650(17) 0.0211(14) 0.0117(15) 0.0135(14)
C6 0.0463(16) 0.0601(18) 0.092(2) -0.0070(16) 0.0212(16) -0.0010(13)
C22 0.0652(19) 0.0629(18) 0.075(2) -0.0057(15) 0.0115(15) 0.0030(14)
C13 0.078(2) 0.0533(16) 0.0683(18) -0.0092(14) 0.0171(15) 0.0109(14)
C26 0.074(2) 0.0559(17) 0.078(2) -0.0055(15) 0.0326(16) -0.0026(14)
C17 0.071(2) 0.081(2) 0.081(2) -0.0114(17) 0.0360(18) 0.0099(16)
C19 0.075(2) 0.0683(19) 0.0598(17) 0.0034(15) 0.0052(15) 0.0126(16)
C18 0.0621(19) 0.0693(19) 0.086(2) -0.0122(17) 0.0136(17) 0.0145(15)
C4 0.0600(18) 0.080(2) 0.089(2) -0.0094(18) 0.0326(17) -0.0015(16)
C1 0.077(2) 0.099(2) 0.0540(17) 0.0071(16) 0.0247(16) -0.0116(17)
C3 0.072(2) 0.098(2) 0.076(2) -0.0034(18) 0.0384(18) -0.0083(18)
C23 0.069(2) 0.063(2) 0.115(3) -0.019(2) 0.006(2) -0.0112(16)
C24 0.073(2) 0.059(2) 0.148(3) -0.007(2) 0.044(2) -0.0097(16)
C25 0.094(3) 0.0602(19) 0.117(3) -0.0033(19) 0.058(2) -0.0078(17)
C12 0.077(2) 0.151(4) 0.065(2) 0.051(2) 0.0125(17) 0.004(2)

loop_
_atom_type_symbol
_atom_type_description
_atom_type_scat_dispersion_real
_atom_type_scat_dispersion_imag
_atom_type_scat_source
C C 0.0033 0.0016 'International Tables Vol C Tables 4.2.6.8 and 6.1.1.4'
H H 0.0000 0.0000 'International Tables Vol C Tables 4.2.6.8 and 6.1.1.4'
N N 0.0061 0.0033 'International Tables Vol C Tables 4.2.6.8 and 6.1.1.4'
O O 0.0106 0.0060 'International Tables Vol C Tables 4.2.6.8 and 6.1.1.4'
P P 0.1023 0.0942 'International Tables Vol C Tables 4.2.6.8 and 6.1.1.4'

loop_
_geom_angle_atom_site_label_1
_geom_angle_atom_site_label_2
_geom_angle_atom_site_label_3
_geom_angle
O2 P1 C14 115.43(11)
O2 P1 C21 112.94(12)
C14 P1 C21 102.50(12)
O2 P1 C15 110.64(11)
C14 P1 C15 108.70(11)
C21 P1 C15 105.94(11)
C9 N3 C8 116.0(2)
C9 N2 C1 123.1(2)
C9 N2 C12 113.2(2)
C1 N2 C12 123.7(2)
N3 C9 N2 125.5(2)
N3 C9 C10 124.5(2)
N2 C9 C10 110.0(2)
C20 C15 C16 118.7(2)
C20 C15 P1 122.75(19)
C16 C15 P1 118.5(2)
C10 C14 P1 119.68(17)
C10 C14 H14A 107.4
P1 C14 H14A 107.4
C10 C14 H14B 107.4
P1 C14 H14B 107.4
H14A C14 H14B 106.9
C7 C8 N3 118.8(2)
C7 C8 C2 119.0(2)
N3 C8 C2 122.1(2)
C9 C10 C13 109.8(2)
C9 C10 C11 103.2(2)
C13 C10 C11 111.8(2)
C9 C10 C14 109.69(19)
C13 C10 C14 108.1(2)
C11 C10 C14 114.1(2)
C26 C21 C22 118.7(3)
C26 C21 P1 124.1(2)
C22 C21 P1 117.2(2)
C5 C7 C8 120.0(3)
C5 C7 H7 120.0
C8 C7 H7 120.0
C17 C16 C15 120.2(3)
C17 C16 H16 119.9
C15 C16 H16 119.9
C7 C5 C4 120.9(3)
C7 C5 C6 119.9(3)
C4 C5 C6 119.2(3)
C15 C20 C19 120.5(3)
C15 C20 H20 119.7
C19 C20 H20 119.7
C8 C2 C3 119.7(3)
C8 C2 C1 119.9(3)
C3 C2 C1 120.3(3)
C12 C11 C10 108.1(2)
C12 C11 H11 126.0
C10 C11 H11 126.0
N1 C6 C5 178.3(3)
C23 C22 C21 120.2(3)
C23 C22 H22 119.9
C21 C22 H22 119.9
C10 C13 H13A 109.5
C10 C13 H13B 109.5
H13A C13 H13B 109.5
C10 C13 H13C 109.5
H13A C13 H13C 109.5
H13B C13 H13C 109.5
C25 C26 C21 120.4(3)
C25 C26 H26 119.8
C21 C26 H26 119.8
C18 C17 C16 120.5(3)
C18 C17 H17 119.8
C16 C17 H17 119.8
C18 C19 C20 120.1(3)
C18 C19 H19 120.0
C20 C19 H19 120.0
C17 C18 C19 120.0(3)
C17 C18 H18 120.0
C19 C18 H18 120.0
C3 C4 C5 119.4(3)
C3 C4 H4 120.3
C5 C4 H4 120.3
O1 C1 N2 121.7(3)
O1 C1 C2 125.0(3)
N2 C1 C2 113.2(2)
C4 C3 C2 120.9(3)
C4 C3 H3 119.6
C2 C3 H3 119.6
C24 C23 C22 120.3(3)
C24 C23 H23 119.8
C22 C23 H23 119.8
C23 C24 C25 119.6(3)
C23 C24 H24 120.2
C25 C24 H24 120.2
C24 C25 C26 120.8(3)
C24 C25 H25 119.6
C26 C25 H25 119.6
N2 C12 C11 105.3(2)
N2 C12 H12 127.3
C11 C12 H12 127.3

loop_
_geom_bond_atom_site_label_1
_geom_bond_atom_site_label_2
_geom_bond_distance
P1 O2 1.4825(18)
P1 C14 1.810(2)
P1 C21 1.815(3)
P1 C15 1.812(3)
N3 C9 1.287(3)
N3 C8 1.398(3)
N2 C9 1.363(3)
N2 C1 1.379(4)
N2 C12 1.459(4)
C9 C10 1.505(3)
C15 C20 1.382(3)
C15 C16 1.385(3)
C14 C10 1.546(3)
C14 H14A 0.9700
C14 H14B 0.9700
C8 C7 1.391(4)
C8 C2 1.396(3)
C10 C13 1.537(3)
C10 C11 1.551(3)
N1 C6 1.146(4)
C21 C26 1.388(4)
C21 C22 1.387(4)
C7 C5 1.384(4)
C7 H7 0.9300
O1 C1 1.222(3)
C16 C17 1.383(4)
C16 H16 0.9300
C5 C4 1.389(4)
C5 C6 1.434(4)
C20 C19 1.384(4)
C20 H20 0.9300
C2 C3 1.404(4)
C2 C1 1.456(4)
C11 C12 1.479(4)
C11 H11 0.9300
C22 C23 1.388(4)
C22 H22 0.9300
C13 H13A 0.9600
C13 H13B 0.9600
C13 H13C 0.9600
C26 C25 1.376(4)
C26 H26 0.9300
C17 C18 1.364(4)
C17 H17 0.9300
C19 C18 1.370(4)
C19 H19 0.9300
C18 H18 0.9300
C4 C3 1.359(4)
C4 H4 0.9300
C3 H3 0.9300
C23 C24 1.372(5)
C23 H23 0.9300
C24 C25 1.367(5)
C24 H24 0.9300
C25 H25 0.9300
C12 H12 0.9300

loop_
_geom_torsion_atom_site_label_1
_geom_torsion_atom_site_label_2
_geom_torsion_atom_site_label_3
_geom_torsion_atom_site_label_4
_geom_torsion
C8 N3 C9 N2 -2.7(4)
C8 N3 C9 C10 175.8(2)
C1 N2 C9 N3 -1.3(4)
C12 N2 C9 N3 177.1(3)
C1 N2 C9 C10 -180.0(3)
C12 N2 C9 C10 -1.5(3)
O2 P1 C15 C20 -173.0(2)
C14 P1 C15 C20 59.3(2)
C21 P1 C15 C20 -50.3(2)
O2 P1 C15 C16 4.6(2)
C14 P1 C15 C16 -123.2(2)
C21 P1 C15 C16 127.3(2)
O2 P1 C14 C10 -48.4(2)
C21 P1 C14 C10 -171.64(19)
C15 P1 C14 C10 76.5(2)
C9 N3 C8 C7 -172.9(2)
C9 N3 C8 C2 4.9(4)
N3 C9 C10 C13 60.3(3)
N2 C9 C10 C13 -121.1(2)
N3 C9 C10 C11 179.6(2)
N2 C9 C10 C11 -1.7(3)
N3 C9 C10 C14 -58.4(3)
N2 C9 C10 C14 120.2(2)
P1 C14 C10 C9 -57.9(3)
P1 C14 C10 C13 -177.60(17)
P1 C14 C10 C11 57.3(3)
O2 P1 C21 C26 -156.1(2)
C14 P1 C21 C26 -31.3(3)
C15 P1 C21 C26 82.6(2)
O2 P1 C21 C22 23.0(2)
C14 P1 C21 C22 147.9(2)
C15 P1 C21 C22 -98.2(2)
N3 C8 C7 C5 178.3(2)
C2 C8 C7 C5 0.5(4)
C20 C15 C16 C17 1.0(4)
P1 C15 C16 C17 -176.7(2)
C8 C7 C5 C4 1.6(4)
C8 C7 C5 C6 -176.6(2)
C16 C15 C20 C19 -1.1(4)
P1 C15 C20 C19 176.5(2)
C7 C8 C2 C3 -2.3(4)
N3 C8 C2 C3 180.0(3)
C7 C8 C2 C1 174.5(3)
N3 C8 C2 C1 -3.2(4)
C9 C10 C11 C12 4.3(3)
C13 C10 C11 C12 122.3(3)
C14 C10 C11 C12 -114.7(3)
C7 C5 C6 N1 94(11)
C4 C5 C6 N1 -84(11)
C26 C21 C22 C23 1.3(4)
P1 C21 C22 C23 -177.9(2)
C22 C21 C26 C25 -0.6(4)
P1 C21 C26 C25 178.6(2)
C15 C16 C17 C18 0.0(4)
C15 C20 C19 C18 0.3(4)
C16 C17 C18 C19 -0.7(5)
C20 C19 C18 C17 0.6(5)
C7 C5 C4 C3 -2.0(4)
C6 C5 C4 C3 176.3(3)
C9 N2 C1 O1 -179.1(3)
C12 N2 C1 O1 2.6(5)
C9 N2 C1 C2 2.9(4)
C12 N2 C1 C2 -175.3(3)
C8 C2 C1 O1 -178.5(3)
C3 C2 C1 O1 -1.8(5)
C8 C2 C1 N2 -0.7(4)
C3 C2 C1 N2 176.1(3)
C5 C4 C3 C2 0.1(5)
C8 C2 C3 C4 2.0(5)
C1 C2 C3 C4 -174.8(3)
C21 C22 C23 C24 -0.9(5)
C22 C23 C24 C25 -0.2(5)
C23 C24 C25 C26 0.9(5)
C21 C26 C25 C24 -0.5(5)
C9 N2 C12 C11 4.3(4)
C1 N2 C12 C11 -177.3(3)
C10 C11 C12 N2 -5.2(4)
